data_4106857
loop_
_publ_author_name
'David C. Leitch'
'Rachel H. Platel'
'Laurel L. Schafer'

_publ_section_title
;
 Mechanistic Elucidation of Intramolecular Aminoalkene Hydroamination
 Catalyzed by a Tethered Bis(ureate) Complex: Evidence for Proton-Assisted
 C-N Bond Formation at Zirconium
;
_journal_name_full 'Journal of the American Chemical Society'
_journal_page_first 15453
_journal_page_last 15463
_journal_paper_doi 10.1021/ja202448b
_journal_volume 133
_journal_year 2011
_chemical_formula_moiety 'C64 H104 N12 O4 Zr2'
_chemical_formula_sum 'C64 H104 N12 O4 Zr2'
_chemical_formula_weight 1288.03
_chemical_name_systematic
;
 ?
;
_space_group_IT_number 2
_symmetry_cell_setting triclinic
_symmetry_space_group_name_Hall '-P 1'
_symmetry_space_group_name_H-M 'P -1'
_atom_sites_solution_hydrogens geom
_atom_sites_solution_primary direct
_atom_sites_solution_secondary difmap
_audit_creation_method SHELXL-97
_cell_angle_alpha 63.414(4)
_cell_angle_beta 67.651(4)
_cell_angle_gamma 65.864(4)
_cell_formula_units_Z 1
_cell_length_a 12.3906(12)
_cell_length_b 12.5842(13)
_cell_length_c 13.3974(14)
_cell_measurement_reflns_used 9934
_cell_measurement_temperature 173(2)
_cell_measurement_theta_max 33.635
_cell_measurement_theta_min 2.223
_cell_volume 1654.3(3)
_computing_structure_refinement 'SHELXL-97 (Sheldrick, 1997)'
_diffrn_ambient_temperature 173(2)
_diffrn_measured_fraction_theta_full 0.781
_diffrn_measured_fraction_theta_max 0.781
_diffrn_radiation_monochromator graphite
_diffrn_radiation_source 'fine-focus sealed tube'
_diffrn_radiation_type MoK\a
_diffrn_radiation_wavelength 0.71073
_diffrn_reflns_av_R_equivalents 0.0207
_diffrn_reflns_av_sigmaI/netI 0.0191
_diffrn_reflns_limit_h_max 19
_diffrn_reflns_limit_h_min -17
_diffrn_reflns_limit_k_max 19
_diffrn_reflns_limit_k_min -17
_diffrn_reflns_limit_l_max 16
_diffrn_reflns_limit_l_min -18
_diffrn_reflns_number 31286
_diffrn_reflns_theta_full 34.01
_diffrn_reflns_theta_max 34.01
_diffrn_reflns_theta_min 1.75
_exptl_absorpt_coefficient_mu 0.369
_exptl_absorpt_correction_T_max 0.9709
_exptl_absorpt_correction_T_min 0.8729
_exptl_absorpt_correction_type multi-scan
_exptl_crystal_colour yellow
_exptl_crystal_density_diffrn 1.293
_exptl_crystal_description prism
_exptl_crystal_F_000 684
_exptl_crystal_size_max 0.15
_exptl_crystal_size_mid 0.10
_exptl_crystal_size_min 0.08
_refine_diff_density_max 0.562
_refine_diff_density_min -0.490
_refine_diff_density_rms 0.051
_refine_ls_extinction_method none
_refine_ls_goodness_of_fit_ref 1.086
_refine_ls_hydrogen_treatment mixed
_refine_ls_matrix_type full
_refine_ls_number_parameters 382
_refine_ls_number_reflns 10551
_refine_ls_number_restraints 0
_refine_ls_restrained_S_all 1.086
_refine_ls_R_factor_all 0.0278
_refine_ls_R_factor_gt 0.0246
_refine_ls_shift/su_max 0.002
_refine_ls_shift/su_mean 0.000
_refine_ls_structure_factor_coef Fsqd
_refine_ls_weighting_details 'calc w=1/[\s^2^(Fo^2^)+(0.0316P)^2^+0.5578P] where P=(Fo^2^+2Fc^2^)/3'
_refine_ls_weighting_scheme calc
_refine_ls_wR_factor_gt 0.0649
_refine_ls_wR_factor_ref 0.0679
_reflns_number_gt 9833
_reflns_number_total 10551
_reflns_threshold_expression >2sigma(I)
_cod_data_source_file ja202448b_si_002_2.cif
_cod_data_source_block ls127_0m
_cod_database_code 4106857

loop_
_symmetry_equiv_pos_as_xyz
'x, y, z'
'-x, -y, -z'

loop_
_atom_site_label
_atom_site_type_symbol
_atom_site_fract_x
_atom_site_fract_y
_atom_site_fract_z
_atom_site_U_iso_or_equiv
_atom_site_adp_type
_atom_site_occupancy
_atom_site_symmetry_multiplicity
_atom_site_calc_flag
_atom_site_refinement_flags
Zr1 Zr 0.012256(8) 0.485465(8) 0.621256(8) 0.01622(3) Uani 1 1 d .
O1 O 0.20785(7) 0.37186(8) 0.60275(7) 0.02473(16) Uani 1 1 d .
O2 O -0.12938(7) 0.66063(7) 0.64191(7) 0.02277(15) Uani 1 1 d .
N6 N 0.12029(9) 0.60259(10) 0.64785(10) 0.0286(2) Uani 1 1 d .
N4 N -0.29451(8) 0.67801(9) 0.79489(9) 0.02398(18) Uani 1 1 d .
N2 N 0.29518(8) 0.20877(10) 0.74250(9) 0.0283(2) Uani 1 1 d .
N1 N 0.07938(8) 0.31892(8) 0.76697(8) 0.02259(17) Uani 1 1 d .
N3 N -0.14741(8) 0.48556(8) 0.77911(8) 0.02088(16) Uani 1 1 d .
N5 N -0.05530(7) 0.40934(7) 0.56090(8) 0.01811(15) Uani 1 1 d .
C32 C 0.09304(13) 0.72528(13) 0.59531(12) 0.0327(3) Uani 1 1 d .
H32 H 0.0290 0.7649 0.5592 0.039 Uiso 1 1 calc R
C24 C -0.29921(13) 0.25569(13) 0.74389(12) 0.0354(3) Uani 1 1 d .
H24 H -0.3833 0.2776 0.7727 0.043 Uiso 1 1 calc R
C17 C -0.18586(9) 0.40311(10) 0.89364(10) 0.0249(2) Uani 1 1 d .
H17A H -0.2296 0.3564 0.8905 0.030 Uiso 1 1 calc R
H17B H -0.2416 0.4521 0.9417 0.030 Uiso 1 1 calc R
C9 C -0.29847(11) 0.80321(11) 0.77723(11) 0.0291(2) Uani 1 1 d .
H9 H -0.3743 0.8345 0.8286 0.035 Uiso 1 1 calc R
C16 C -0.07926(10) 0.31221(11) 0.94861(10) 0.0244(2) Uani 1 1 d .
C20 C -0.11441(9) 0.31767(9) 0.63136(9) 0.01975(18) Uani 1 1 d .
C25 C -0.24266(10) 0.34845(11) 0.67380(10) 0.0241(2) Uani 1 1 d .
C21 C -0.04811(11) 0.18997(10) 0.66302(10) 0.0254(2) Uani 1 1 d .
C22 C -0.10938(14) 0.10030(12) 0.73111(13) 0.0375(3) Uani 1 1 d .
H22 H -0.0650 0.0169 0.7496 0.045 Uiso 1 1 calc R
C8 C -0.19203(9) 0.60663(9) 0.74070(9) 0.02005(18) Uani 1 1 d .
C1 C 0.19399(9) 0.29557(10) 0.70752(9) 0.02212(19) Uani 1 1 d .
C15 C 0.01606(10) 0.24033(10) 0.87057(10) 0.0248(2) Uani 1 1 d .
H15A H 0.0748 0.1734 0.9125 0.030 Uiso 1 1 calc R
H15B H -0.0237 0.2037 0.8496 0.030 Uiso 1 1 calc R
C26 C 0.08788(12) 0.14843(11) 0.62562(12) 0.0309(2) Uani 1 1 d .
H26A H 0.1221 0.1318 0.6863 0.046 Uiso 1 1 calc R
H26B H 0.1156 0.2125 0.5583 0.046 Uiso 1 1 calc R
H26C H 0.1132 0.0743 0.6083 0.046 Uiso 1 1 calc R
C12 C -0.40640(10) 0.64082(12) 0.85380(12) 0.0307(2) Uani 1 1 d .
H12 H -0.3862 0.5550 0.8588 0.037 Uiso 1 1 calc R
C6 C 0.39705(13) 0.15874(18) 0.89196(14) 0.0455(4) Uani 1 1 d .
H6A H 0.4753 0.1215 0.8504 0.068 Uiso 1 1 calc R
H6B H 0.3918 0.1188 0.9731 0.068 Uiso 1 1 calc R
H6C H 0.3868 0.2454 0.8704 0.068 Uiso 1 1 calc R
C5 C 0.29768(10) 0.14384(11) 0.86355(10) 0.0285(2) Uani 1 1 d .
H5 H 0.2195 0.1815 0.9084 0.034 Uiso 1 1 calc R
C27 C -0.32030(10) 0.47988(12) 0.64295(12) 0.0309(2) Uani 1 1 d .
H27A H -0.3349 0.5063 0.5688 0.046 Uiso 1 1 calc R
H27B H -0.2794 0.5316 0.6407 0.046 Uiso 1 1 calc R
H27C H -0.3966 0.4863 0.6995 0.046 Uiso 1 1 calc R
C10 C -0.30153(16) 0.89783(13) 0.65717(14) 0.0467(4) Uani 1 1 d .
H10A H -0.2245 0.8768 0.6050 0.070 Uiso 1 1 calc R
H10B H -0.3171 0.9788 0.6579 0.070 Uiso 1 1 calc R
H10C H -0.3649 0.8978 0.6327 0.070 Uiso 1 1 calc R
C19 C -0.12977(13) 0.21830(14) 1.06000(12) 0.0397(3) Uani 1 1 d .
H19A H -0.0659 0.1625 1.0988 0.060 Uiso 1 1 calc R
H19B H -0.1612 0.1721 1.0425 0.060 Uiso 1 1 calc R
H19C H -0.1940 0.2613 1.1087 0.060 Uiso 1 1 calc R
C30 C 0.24965(16) 0.7393(2) 0.64563(16) 0.0524(4) Uani 1 1 d .
H30 H 0.2931 0.7850 0.6449 0.063 Uiso 1 1 calc R
C18 C -0.02446(14) 0.38218(15) 0.97452(13) 0.0390(3) Uani 1 1 d .
H18A H -0.0851 0.4219 1.0274 0.059 Uiso 1 1 calc R
H18B H 0.0034 0.4438 0.9045 0.059 Uiso 1 1 calc R
H18C H 0.0430 0.3252 1.0080 0.059 Uiso 1 1 calc R
C13 C -0.50361(12) 0.71921(16) 0.78509(17) 0.0480(4) Uani 1 1 d .
H13A H -0.5272 0.8039 0.7800 0.072 Uiso 1 1 calc R
H13B H -0.5734 0.6883 0.8229 0.072 Uiso 1 1 calc R
H13C H -0.4713 0.7147 0.7091 0.072 Uiso 1 1 calc R
C14 C -0.45581(14) 0.64194(15) 0.97605(14) 0.0455(4) Uani 1 1 d .
H14A H -0.3929 0.5931 1.0172 0.068 Uiso 1 1 calc R
H14B H -0.5234 0.6076 1.0138 0.068 Uiso 1 1 calc R
H14C H -0.4824 0.7258 0.9743 0.068 Uiso 1 1 calc R
C28 C 0.21243(13) 0.54825(16) 0.69950(15) 0.0412(3) Uani 1 1 d .
H28 H 0.2329 0.4626 0.7366 0.049 Uiso 1 1 calc R
C23 C -0.23420(16) 0.13202(14) 0.77186(14) 0.0445(3) Uani 1 1 d .
H23 H -0.2738 0.0710 0.8175 0.053 Uiso 1 1 calc R
C31 C 0.15578(16) 0.79667(16) 0.59202(14) 0.0461(4) Uani 1 1 d .
H31 H 0.1344 0.8821 0.5540 0.055 Uiso 1 1 calc R
C2 C 0.41100(12) 0.18185(17) 0.65754(12) 0.0469(4) Uani 1 1 d .
H2 H 0.4659 0.1084 0.7009 0.056 Uiso 1 1 calc R
C11 C -0.19538(14) 0.79306(15) 0.81883(16) 0.0438(3) Uani 1 1 d .
H11A H -0.2023 0.7395 0.8978 0.066 Uiso 1 1 calc R
H11B H -0.2000 0.8739 0.8122 0.066 Uiso 1 1 calc R
H11C H -0.1187 0.7594 0.7728 0.066 Uiso 1 1 calc R
C29 C 0.27842(15) 0.6133(2) 0.70031(17) 0.0536(4) Uani 1 1 d .
H29 H 0.3417 0.5722 0.7375 0.064 Uiso 1 1 calc R
C4 C 0.47284(13) 0.2835(2) 0.60228(15) 0.0674(7) Uani 1 1 d .
H4A H 0.4283 0.3545 0.5502 0.101 Uiso 1 1 calc R
H4B H 0.5546 0.2540 0.5608 0.101 Uiso 1 1 calc R
H4C H 0.4749 0.3063 0.6608 0.101 Uiso 1 1 calc R
C7 C 0.30725(18) 0.00825(14) 0.90067(17) 0.0549(4) Uani 1 1 d .
H7A H 0.2427 0.0016 0.8828 0.082 Uiso 1 1 calc R
H7B H 0.3006 -0.0302 0.9821 0.082 Uiso 1 1 calc R
H7C H 0.3845 -0.0327 0.8607 0.082 Uiso 1 1 calc R
C3 C 0.39811(17) 0.1455(2) 0.56985(16) 0.0680(7) Uani 1 1 d .
H3A H 0.3625 0.0781 0.6089 0.102 Uiso 1 1 calc R
H3B H 0.4770 0.1201 0.5219 0.102 Uiso 1 1 calc R
H3C H 0.3467 0.2153 0.5232 0.102 Uiso 1 1 calc R

loop_
_atom_site_aniso_label
_atom_site_aniso_U_11
_atom_site_aniso_U_22
_atom_site_aniso_U_33
_atom_site_aniso_U_23
_atom_site_aniso_U_13
_atom_site_aniso_U_12
Zr1 0.01235(4) 0.01599(4) 0.02036(5) -0.00811(3) -0.00456(3) -0.00154(3)
O1 0.0153(3) 0.0301(4) 0.0216(4) -0.0080(3) -0.0052(3) -0.0002(3)
O2 0.0191(3) 0.0184(3) 0.0268(4) -0.0096(3) -0.0025(3) -0.0024(3)
N6 0.0241(4) 0.0358(5) 0.0333(5) -0.0175(4) -0.0055(4) -0.0107(4)
N4 0.0155(4) 0.0219(4) 0.0330(5) -0.0155(4) -0.0018(3) -0.0011(3)
N2 0.0167(4) 0.0357(5) 0.0222(4) -0.0113(4) -0.0074(3) 0.0058(3)
N1 0.0151(3) 0.0223(4) 0.0235(4) -0.0068(3) -0.0045(3) -0.0005(3)
N3 0.0160(3) 0.0198(4) 0.0233(4) -0.0089(3) -0.0031(3) -0.0018(3)
N5 0.0162(3) 0.0153(3) 0.0224(4) -0.0067(3) -0.0051(3) -0.0036(3)
C32 0.0368(6) 0.0382(6) 0.0310(6) -0.0161(5) -0.0034(5) -0.0178(5)
C24 0.0336(6) 0.0400(7) 0.0370(7) -0.0103(5) -0.0033(5) -0.0227(5)
C17 0.0177(4) 0.0270(5) 0.0243(5) -0.0083(4) -0.0014(4) -0.0052(4)
C9 0.0248(5) 0.0230(5) 0.0373(6) -0.0179(5) -0.0023(4) -0.0013(4)
C16 0.0213(4) 0.0285(5) 0.0211(5) -0.0074(4) -0.0042(4) -0.0072(4)
C20 0.0232(4) 0.0191(4) 0.0208(5) -0.0068(3) -0.0074(4) -0.0079(3)
C25 0.0241(5) 0.0279(5) 0.0252(5) -0.0089(4) -0.0064(4) -0.0121(4)
C21 0.0341(5) 0.0190(4) 0.0256(5) -0.0065(4) -0.0113(4) -0.0074(4)
C22 0.0521(8) 0.0213(5) 0.0394(7) -0.0037(5) -0.0141(6) -0.0156(5)
C8 0.0146(4) 0.0213(4) 0.0264(5) -0.0122(4) -0.0056(4) -0.0021(3)
C1 0.0163(4) 0.0243(4) 0.0232(5) -0.0102(4) -0.0069(4) 0.0007(3)
C15 0.0206(4) 0.0220(4) 0.0258(5) -0.0057(4) -0.0052(4) -0.0039(4)
C26 0.0347(6) 0.0193(4) 0.0357(6) -0.0103(4) -0.0132(5) 0.0000(4)
C12 0.0161(4) 0.0328(6) 0.0433(7) -0.0216(5) 0.0001(4) -0.0046(4)
C6 0.0318(6) 0.0688(10) 0.0360(7) -0.0191(7) -0.0161(6) -0.0062(6)
C5 0.0229(5) 0.0304(5) 0.0248(5) -0.0090(4) -0.0099(4) 0.0022(4)
C27 0.0181(4) 0.0325(6) 0.0391(7) -0.0105(5) -0.0061(4) -0.0074(4)
C10 0.0505(8) 0.0230(5) 0.0462(8) -0.0116(5) -0.0069(7) 0.0034(5)
C19 0.0337(6) 0.0408(7) 0.0266(6) -0.0013(5) -0.0026(5) -0.0097(5)
C30 0.0531(9) 0.0803(12) 0.0516(9) -0.0333(9) 0.0012(7) -0.0458(9)
C18 0.0385(7) 0.0545(8) 0.0361(7) -0.0233(6) -0.0098(6) -0.0153(6)
C13 0.0211(5) 0.0512(8) 0.0807(12) -0.0384(9) -0.0176(7) 0.0035(5)
C14 0.0369(7) 0.0459(8) 0.0447(8) -0.0251(7) 0.0130(6) -0.0143(6)
C28 0.0327(6) 0.0496(8) 0.0538(9) -0.0231(7) -0.0183(6) -0.0105(6)
C23 0.0541(9) 0.0343(7) 0.0467(8) -0.0048(6) -0.0061(7) -0.0300(7)
C31 0.0594(9) 0.0511(8) 0.0422(8) -0.0185(7) -0.0022(7) -0.0358(8)
C2 0.0196(5) 0.0698(10) 0.0284(6) -0.0215(7) -0.0086(5) 0.0158(6)
C11 0.0361(7) 0.0443(8) 0.0655(10) -0.0354(8) -0.0083(7) -0.0103(6)
C29 0.0393(8) 0.0800(13) 0.0660(11) -0.0367(10) -0.0168(8) -0.0235(8)
C4 0.0204(6) 0.1129(17) 0.0361(8) -0.0051(9) -0.0052(6) -0.0133(8)
C7 0.0600(10) 0.0299(7) 0.0578(10) -0.0071(7) -0.0210(8) 0.0001(7)
C3 0.0460(9) 0.0923(15) 0.0459(9) -0.0466(10) -0.0208(8) 0.0327(9)

loop_
_atom_type_symbol
_atom_type_description
_atom_type_scat_dispersion_real
_atom_type_scat_dispersion_imag
_atom_type_scat_source
C C 0.0033 0.0016 'International Tables Vol C Tables 4.2.6.8 and 6.1.1.4'
H H 0.0000 0.0000 'International Tables Vol C Tables 4.2.6.8 and 6.1.1.4'
N N 0.0061 0.0033 'International Tables Vol C Tables 4.2.6.8 and 6.1.1.4'
O O 0.0106 0.0060 'International Tables Vol C Tables 4.2.6.8 and 6.1.1.4'
Zr Zr -2.9673 0.5597 'International Tables Vol C Tables 4.2.6.8 and 6.1.1.4'

loop_
_geom_angle_atom_site_label_1
_geom_angle_atom_site_label_2
_geom_angle_atom_site_label_3
_geom_angle
_geom_angle_site_symmetry_1
_geom_angle_site_symmetry_3
N5 Zr1 N5 79.84(4) . 2_566
N5 Zr1 O1 102.19(3) . .
N5 Zr1 O1 88.58(3) 2_566 .
N5 Zr1 O2 107.86(3) . .
N5 Zr1 O2 86.71(3) 2_566 .
O1 Zr1 O2 148.20(3) . .
N5 Zr1 N1 100.48(4) . .
N5 Zr1 N1 146.03(3) 2_566 .
O1 Zr1 N1 57.91(3) . .
O2 Zr1 N1 124.26(3) . .
N5 Zr1 N3 93.12(3) . .
N5 Zr1 N3 139.72(3) 2_566 .
O1 Zr1 N3 131.48(3) . .
O2 Zr1 N3 57.58(3) . .
N1 Zr1 N3 74.21(3) . .
N5 Zr1 N6 166.70(4) . .
N5 Zr1 N6 87.17(3) 2_566 .
O1 Zr1 N6 74.41(3) . .
O2 Zr1 N6 73.96(3) . .
N1 Zr1 N6 88.67(4) . .
N3 Zr1 N6 98.69(3) . .
N5 Zr1 C1 103.60(3) . .
N5 Zr1 C1 117.04(3) 2_566 .
O1 Zr1 C1 28.57(3) . .
O2 Zr1 C1 143.51(3) . .
N1 Zr1 C1 29.36(3) . .
N3 Zr1 C1 103.19(3) . .
N6 Zr1 C1 79.71(4) . .
N5 Zr1 C8 101.97(3) . .
N5 Zr1 C8 113.45(3) 2_566 .
O1 Zr1 C8 149.75(3) . .
O2 Zr1 C8 28.48(3) . .
N1 Zr1 C8 99.82(3) . .
N3 Zr1 C8 29.10(3) . .
N6 Zr1 C8 85.76(3) . .
C1 Zr1 C8 126.30(3) . .
N5 Zr1 Zr1 41.42(2) . 2_566
N5 Zr1 Zr1 38.42(2) 2_566 2_566
O1 Zr1 Zr1 96.70(2) . 2_566
O2 Zr1 Zr1 98.92(2) . 2_566
N1 Zr1 Zr1 132.24(3) . 2_566
N3 Zr1 Zr1 123.18(2) . 2_566
N6 Zr1 Zr1 125.54(3) . 2_566
C1 Zr1 Zr1 117.00(2) . 2_566
C8 Zr1 Zr1 113.48(2) . 2_566
C1 O1 Zr1 95.47(6) . .
C8 O2 Zr1 95.46(6) . .
C32 N6 C28 117.18(12) . .
C32 N6 Zr1 117.87(8) . .
C28 N6 Zr1 124.46(10) . .
C8 N4 C12 121.42(9) . .
C8 N4 C9 119.25(9) . .
C12 N4 C9 118.55(9) . .
C1 N2 C5 122.69(9) . .
C1 N2 C2 120.52(10) . .
C5 N2 C2 116.68(9) . .
C1 N1 C15 130.87(9) . .
C1 N1 Zr1 94.21(7) . .
C15 N1 Zr1 131.53(7) . .
C8 N3 C17 126.08(9) . .
C8 N3 Zr1 93.05(7) . .
C17 N3 Zr1 139.61(7) . .
C20 N5 Zr1 123.67(7) . .
C20 N5 Zr1 136.13(7) . 2_566
Zr1 N5 Zr1 100.16(4) . 2_566
N6 C32 C31 123.01(14) . .
C23 C24 C25 121.73(13) . .
N3 C17 C16 112.90(9) . .
N4 C9 C10 116.22(11) . .
N4 C9 C11 108.62(10) . .
C10 C9 C11 112.29(13) . .
C18 C16 C19 110.06(11) . .
C18 C16 C15 111.50(10) . .
C19 C16 C15 107.48(10) . .
C18 C16 C17 109.64(10) . .
C19 C16 C17 107.40(9) . .
C15 C16 C17 110.66(9) . .
N5 C20 C25 121.36(9) . .
N5 C20 C21 121.17(10) . .
C25 C20 C21 117.47(10) . .
C24 C25 C20 120.27(11) . .
C24 C25 C27 118.36(11) . .
C20 C25 C27 121.36(10) . .
C22 C21 C20 120.07(12) . .
C22 C21 C26 118.52(11) . .
C20 C21 C26 121.41(10) . .
C23 C22 C21 121.63(12) . .
O2 C8 N3 113.91(9) . .
O2 C8 N4 119.05(9) . .
N3 C8 N4 127.03(10) . .
O2 C8 Zr1 56.06(5) . .
N3 C8 Zr1 57.85(5) . .
N4 C8 Zr1 175.06(8) . .
O1 C1 N1 112.36(9) . .
O1 C1 N2 118.06(9) . .
N1 C1 N2 129.51(10) . .
O1 C1 Zr1 55.96(5) . .
N1 C1 Zr1 56.43(5) . .
N2 C1 Zr1 172.84(9) . .
N1 C15 C16 112.13(9) . .
N4 C12 C14 112.77(11) . .
N4 C12 C13 111.53(12) . .
C14 C12 C13 110.94(12) . .
N2 C5 C7 111.28(12) . .
N2 C5 C6 112.67(11) . .
C7 C5 C6 111.26(13) . .
C29 C30 C31 118.75(14) . .
N6 C28 C29 123.01(16) . .
C24 C23 C22 118.80(12) . .
C30 C31 C32 118.89(16) . .
N2 C2 C4 113.17(15) . .
N2 C2 C3 112.51(14) . .
C4 C2 C3 112.60(16) . .
C30 C29 C28 119.15(16) . .

loop_
_geom_bond_atom_site_label_1
_geom_bond_atom_site_label_2
_geom_bond_distance
_geom_bond_site_symmetry_2
Zr1 N5 2.0338(9) .
Zr1 N5 2.1653(9) 2_566
Zr1 O1 2.2373(8) .
Zr1 O2 2.2424(8) .
Zr1 N1 2.2455(9) .
Zr1 N3 2.2814(9) .
Zr1 N6 2.5569(10) .
Zr1 C1 2.6876(10) .
Zr1 C8 2.6907(10) .
Zr1 Zr1 3.2215(4) 2_566
O1 C1 1.2910(13) .
O2 C8 1.2888(13) .
N6 C32 1.3323(17) .
N6 C28 1.3374(17) .
N4 C8 1.3771(13) .
N4 C12 1.4601(14) .
N4 C9 1.4671(15) .
N2 C1 1.3614(13) .
N2 C5 1.4594(15) .
N2 C2 1.4748(16) .
N1 C1 1.3212(13) .
N1 C15 1.4484(14) .
N3 C8 1.3105(13) .
N3 C17 1.4427(14) .
N5 C20 1.3960(13) .
N5 Zr1 2.1653(9) 2_566
C32 C31 1.3868(18) .
C24 C23 1.376(2) .
C24 C25 1.3867(16) .
C17 C16 1.5315(15) .
C9 C10 1.517(2) .
C9 C11 1.518(2) .
C16 C18 1.5160(18) .
C16 C19 1.5269(17) .
C16 C15 1.5297(16) .
C20 C25 1.4160(15) .
C20 C21 1.4186(15) .
C25 C27 1.4904(17) .
C21 C22 1.3909(17) .
C21 C26 1.4951(17) .
C22 C23 1.377(2) .
C12 C14 1.519(2) .
C12 C13 1.526(2) .
C6 C5 1.5183(19) .
C5 C7 1.514(2) .
C30 C29 1.369(3) .
C30 C31 1.369(3) .
C28 C29 1.379(2) .
C2 C4 1.514(3) .
C2 C3 1.516(3) .
